data_7033865
loop_
_publ_author_name
'Wang, Yuan'
'Ma, Pengtao'
'Niu, Jingyang'

_publ_section_title
;
 Organic-inorganic hybrid rare earth complexes based on polymolybdates
 with intrinsic photosensitive properties.
;
_journal_issue 10
_journal_name_full 'Dalton transactions (Cambridge, England : 2003)'
_journal_page_first 4679
_journal_page_last 4682
_journal_paper_doi 10.1039/c4dt02967d
_journal_volume 44
_journal_year 2015
_chemical_formula_sum 'C59 H231 Mo36 N13 Nd2 O185'
_chemical_formula_weight 7825.89
_chemical_name_systematic
; 
 ? 
;
_space_group_IT_number 14
_symmetry_cell_setting monoclinic
_symmetry_space_group_name_Hall '-P 2yn'
_symmetry_space_group_name_H-M 'P 1 21/n 1'
_atom_sites_solution_hydrogens geom
_atom_sites_solution_primary direct
_atom_sites_solution_secondary difmap
_audit_creation_method SHELXL-97
_audit_update_record
;
2015-01-29 deposited with the CCDC.
2015-01-30 downloaded from the CCDC.
;
_cell_angle_alpha 90.00
_cell_angle_beta 103.2550(10)
_cell_angle_gamma 90.00
_cell_formula_units_Z 2
_cell_length_a 18.1342(6)
_cell_length_b 18.9297(6)
_cell_length_c 31.2954(10)
_cell_measurement_reflns_used 9830
_cell_measurement_temperature 296(2)
_cell_measurement_theta_max 28.14
_cell_measurement_theta_min 2.31
_cell_volume 10456.7(6)
_computing_structure_refinement 'SHELXL-97 (Sheldrick, 1997)'
_computing_structure_solution 'SHELXS-97 (Sheldrick, 1990)'
_diffrn_ambient_temperature 296(2)
_diffrn_measured_fraction_theta_full 1.000
_diffrn_measured_fraction_theta_max 1.000
_diffrn_radiation_monochromator graphite
_diffrn_radiation_source 'fine-focus sealed tube'
_diffrn_radiation_type MoK\a
_diffrn_radiation_wavelength 0.71073
_diffrn_reflns_av_R_equivalents 0.0307
_diffrn_reflns_av_sigmaI/netI 0.0360
_diffrn_reflns_limit_h_max 17
_diffrn_reflns_limit_h_min -21
_diffrn_reflns_limit_k_max 15
_diffrn_reflns_limit_k_min -22
_diffrn_reflns_limit_l_max 37
_diffrn_reflns_limit_l_min -32
_diffrn_reflns_number 53965
_diffrn_reflns_theta_full 25.00
_diffrn_reflns_theta_max 25.00
_diffrn_reflns_theta_min 1.19
_exptl_absorpt_coefficient_mu 2.687
_exptl_absorpt_correction_T_max 0.4801
_exptl_absorpt_correction_T_min 0.3048
_exptl_absorpt_correction_type multi-scan
_exptl_absorpt_process_details SADABS
_exptl_crystal_colour yellow
_exptl_crystal_density_diffrn 2.486
_exptl_crystal_density_method 'not measured'
_exptl_crystal_description block
_exptl_crystal_F_000 7576
_exptl_crystal_size_max 0.58
_exptl_crystal_size_mid 0.51
_exptl_crystal_size_min 0.32
_platon_squeeze_details
;
 Highly disordered solvent was located in the structures.
 Reflection contributions from this solvent were removed
 using program SQUEEZE, which determined there to be 828 electrons
 in 1862.0 \%A^3^ removed per unit cell. 
 One piperidin-2-one molecule was confirmed from the difference Fourier maps,
 but Ueq values of its atoms are rather high. The molecule could not be located 
 precisely because one oxygen atom is missed during symmetry operation.  
 Thus, the total number of electrons [828] in the void per unit cell,
 equivalent to about 828/2 = 414 per molecule unit,   
 is attributed to the hydrogen atoms of the confirmed water molecules 
 from the difference Fourier maps, one disordered piperidin-2-one molecule and 
 another thirty disordered water molecules.
 Therefore, some reported items that derive from the molecular formula, 
 (e.g., F(000), density, etc.) are correctted. 
;
_refine_diff_density_max 3.005
_refine_diff_density_min -1.976
_refine_diff_density_rms 0.210
_refine_ls_extinction_method none
_refine_ls_goodness_of_fit_ref 1.069
_refine_ls_hydrogen_treatment constr
_refine_ls_matrix_type full
_refine_ls_number_parameters 609
_refine_ls_number_reflns 18422
_refine_ls_number_restraints 2
_refine_ls_restrained_S_all 1.069
_refine_ls_R_factor_all 0.0607
_refine_ls_R_factor_gt 0.0493
_refine_ls_shift/su_max 0.001
_refine_ls_shift/su_mean 0.000
_refine_ls_structure_factor_coef Fsqd
_refine_ls_weighting_details 'calc w=1/[\s^2^(Fo^2^)+(0.0792P)^2^+70.4831P] where P=(Fo^2^+2Fc^2^)/3'
_refine_ls_weighting_scheme calc
_refine_ls_wR_factor_gt 0.1398
_refine_ls_wR_factor_ref 0.1465
_reflns_number_gt 14959
_reflns_number_total 18422
_reflns_threshold_expression >2sigma(I)
_cod_data_source_file c4dt02967d3.cif
_cod_data_source_block 1
_cod_depositor_comments
;
The following automatic conversions were performed:

'_symmetry_cell_setting' value 'Monoclinic' changed to 'monoclinic'
according to
/usr/data/users/saulius/crontab/automatic-downloads/rss-feeds/RSC/lib/dictionaries/cif_core.dic
dictionary named 'cif_core.dic' version 2.4.2 from 2011-04-26.

Automatic conversion script
Id: cif_fix_values 3008 2015-01-20 13:52:24Z robertas 

 Adding full bibliography for 7033865--7033874.cif.
;
_cod_original_sg_symbol_H-M P2(1)/n
_cod_database_code 7033865

loop_
_symmetry_equiv_pos_as_xyz
'x, y, z'
'-x+1/2, y+1/2, -z+1/2'
'-x, -y, -z'
'x-1/2, -y-1/2, z-1/2'

loop_
_atom_site_label
_atom_site_type_symbol
_atom_site_fract_x
_atom_site_fract_y
_atom_site_fract_z
_atom_site_U_iso_or_equiv
_atom_site_adp_type
_atom_site_occupancy
_atom_site_symmetry_multiplicity
_atom_site_calc_flag
_atom_site_refinement_flags
Nd1 Nd 0.92687(3) 0.20742(3) 0.619932(16) 0.03815(14) Uani 1 1 d .
Mo16 Mo 0.77892(3) 0.37807(3) 0.44996(2) 0.01584(14) Uani 1 1 d .
Mo8 Mo 0.42198(3) 0.30649(3) 0.34720(2) 0.01623(14) Uani 1 1 d .
Mo17 Mo 0.59495(4) 0.34175(3) 0.40814(2) 0.01883(15) Uani 1 1 d .
Mo14 Mo 0.73881(4) 0.26317(4) 0.36856(2) 0.02234(16) Uani 1 1 d .
Mo10 Mo 0.69043(4) 0.47200(4) 0.36419(2) 0.02183(15) Uani 1 1 d .
Mo2 Mo 0.56502(4) 0.22774(4) 0.31963(2) 0.02195(15) Uani 1 1 d .
Mo6 Mo 0.51774(4) 0.43557(4) 0.31340(2) 0.02204(15) Uani 1 1 d .
Mo13 Mo 0.79816(4) 0.21457(4) 0.49189(2) 0.02329(16) Uani 1 1 d .
Mo18 Mo 0.15951(4) 0.43074(4) 0.39826(2) 0.02668(17) Uani 1 1 d .
Mo9 Mo 0.62507(4) 0.65611(4) 0.39926(3) 0.02950(17) Uani 1 1 d .
Mo1 Mo 0.58525(4) 0.03157(4) 0.35868(3) 0.03170(18) Uani 1 1 d .
Mo11 Mo 0.72344(5) 0.53130(4) 0.48425(2) 0.03229(18) Uani 1 1 d .
Mo3 Mo 0.43550(4) 0.14184(4) 0.38904(2) 0.02871(17) Uani 1 1 d .
Mo15 Mo 0.76551(4) 0.06686(4) 0.41109(3) 0.03170(18) Uani 1 1 d .
Mo4 Mo 0.29160(5) 0.27994(5) 0.40732(3) 0.02479(19) Uiso 0.85 1 d P
Mo1X Mo 0.2727(4) 0.2713(3) 0.3873(2) 0.0370(13) Uiso 0.15 1 d P
Mo7 Mo 0.44664(4) 0.61929(4) 0.34375(3) 0.03204(18) Uani 1 1 d .
Mo12 Mo 0.81438(6) 0.38432(5) 0.56006(3) 0.0233(2) Uiso 0.80 1 d P
Mo1Z Mo 0.8496(3) 0.3900(2) 0.55605(12) 0.0269(8) Uiso 0.20 1 d P
Mo5 Mo 0.35524(8) 0.45900(6) 0.37362(5) 0.0316(3) Uiso 0.65 1 d P
Mo1Y Mo 0.33528(10) 0.45738(9) 0.35311(7) 0.0122(4) Uiso 0.35 1 d P
O1 O 0.5866(4) -0.0362(4) 0.3947(2) 0.0498(18) Uiso 1 1 d .
O2 O 0.5541(4) -0.0062(4) 0.3086(2) 0.0459(17) Uiso 1 1 d .
O3 O 0.4907(3) 0.0743(3) 0.3656(2) 0.0348(14) Uiso 1 1 d .
O4 O 0.6443(4) 0.1064(3) 0.4215(2) 0.0344(14) Uiso 1 1 d .
O5 O 0.6917(3) 0.0388(3) 0.3611(2) 0.0344(14) Uiso 1 1 d .
O6 O 0.5889(3) 0.1394(3) 0.32847(19) 0.0307(13) Uiso 1 1 d .
O7 O 0.5198(4) 0.2335(3) 0.2660(2) 0.0350(14) Uiso 1 1 d .
O8 O 0.4799(3) 0.2165(3) 0.34836(18) 0.0265(12) Uiso 1 1 d .
O9 O 0.6262(3) 0.2545(3) 0.38986(17) 0.0221(11) Uiso 1 1 d .
O10 O 0.6602(3) 0.2684(3) 0.31641(18) 0.0256(12) Uiso 1 1 d .
O11 O 0.5266(3) 0.3289(3) 0.33478(17) 0.0216(11) Uiso 1 1 d .
O12 O 0.3465(4) 0.1352(3) 0.3215(2) 0.0407(15) Uiso 1 1 d .
O13 O 0.3695(4) 0.0926(4) 0.4066(2) 0.0480(17) Uiso 1 1 d .
O14 O 0.4992(4) 0.1638(4) 0.4359(2) 0.0457(17) Uiso 1 1 d .
O15 O 0.3787(3) 0.2355(3) 0.38314(18) 0.0271(12) Uiso 1 1 d .
O16 O 0.2345(4) 0.2432(4) 0.3345(2) 0.0435(16) Uiso 1 1 d .
O17 O 0.2566(4) 0.2008(4) 0.4192(2) 0.0491(18) Uiso 1 1 d .
O18 O 0.3454(4) 0.3086(4) 0.4559(2) 0.0479(17) Uiso 1 1 d .
O19 O 0.3419(3) 0.3532(3) 0.36966(18) 0.0284(13) Uiso 1 1 d .
O20 O 0.2088(3) 0.3406(3) 0.39808(18) 0.0289(13) Uiso 1 1 d .
O21 O 0.4148(4) 0.4582(4) 0.4268(2) 0.0433(16) Uiso 1 1 d .
O22 O 0.4345(3) 0.4115(3) 0.34285(17) 0.0239(12) Uiso 1 1 d .
O23 O 0.2857(4) 0.4482(4) 0.3006(2) 0.0453(16) Uiso 1 1 d .
O24 O 0.2661(4) 0.4690(3) 0.3836(2) 0.0395(15) Uiso 1 1 d .
O25 O 0.3812(4) 0.5428(3) 0.3531(2) 0.0369(15) Uiso 1 1 d .
O26 O 0.5848(3) 0.4336(3) 0.38518(16) 0.0215(11) Uiso 1 1 d .
O27 O 0.6219(3) 0.4379(3) 0.31191(17) 0.0257(12) Uiso 1 1 d .
O28 O 0.4791(4) 0.4137(3) 0.2605(2) 0.0354(14) Uiso 1 1 d .
O29 O 0.4982(3) 0.5248(3) 0.31766(18) 0.0285(13) Uiso 1 1 d .
O30 O 0.4034(4) 0.6472(4) 0.2932(2) 0.0504(18) Uiso 1 1 d .
O31 O 0.4193(4) 0.6779(4) 0.3780(2) 0.0540(19) Uiso 1 1 d .
O32 O 0.5327(3) 0.5676(3) 0.41053(19) 0.0321(13) Uiso 1 1 d .
O33 O 0.5474(3) 0.6532(3) 0.34726(18) 0.0295(13) Uiso 1 1 d .
O34 O 0.3726(3) 0.2944(3) 0.29544(19) 0.0314(13) Uiso 1 1 d .
O35 O 0.5049(3) 0.3246(3) 0.41654(17) 0.0238(12) Uiso 1 1 d .
O36 O 0.5846(4) 0.7106(4) 0.4309(2) 0.0483(17) Uiso 1 1 d .
O37 O 0.6911(3) 0.6059(3) 0.4471(2) 0.0348(14) Uiso 1 1 d .
O38 O 0.6596(3) 0.5586(3) 0.36688(19) 0.0307(13) Uiso 1 1 d .
O39 O 0.6881(4) 0.7092(4) 0.3822(2) 0.0436(16) Uiso 1 1 d .
O40 O 0.7314(3) 0.4710(3) 0.42866(17) 0.0254(12) Uiso 1 1 d .
O41 O 0.7114(3) 0.3660(3) 0.38721(17) 0.0232(12) Uiso 1 1 d .
O42 O 0.7697(4) 0.4789(3) 0.3450(2) 0.0363(14) Uiso 1 1 d .
O43 O 0.8412(4) 0.5668(4) 0.4712(2) 0.0544(19) Uiso 1 1 d .
O44 O 0.7603(4) 0.5662(4) 0.5356(2) 0.0456(17) Uiso 1 1 d .
O45 O 0.6392(4) 0.4974(3) 0.4895(2) 0.0415(16) Uiso 1 1 d .
O46 O 0.7865(3) 0.4421(3) 0.50100(18) 0.0267(12) Uiso 1 1 d .
O47 O 0.7245(4) 0.3741(4) 0.5644(2) 0.0464(17) Uiso 1 1 d .
O48 O 0.8087(3) 0.3209(3) 0.50511(18) 0.0261(12) Uiso 1 1 d .
O49 O 0.9370(4) 0.3996(4) 0.5422(2) 0.0452(16) Uiso 1 1 d .
O50 O 0.8434(3) 0.4668(3) 0.58868(19) 0.0322(13) Uiso 1 1 d .
O51 O 0.8645(4) 0.3196(3) 0.5935(2) 0.0357(14) Uiso 1 1 d .
O52 O 0.9215(4) 0.2396(3) 0.4846(2) 0.0353(14) Uiso 1 1 d .
O53 O 0.8484(3) 0.1912(3) 0.54433(19) 0.0315(13) Uiso 1 1 d .
O54 O 0.7065(4) 0.2085(3) 0.4954(2) 0.0381(15) Uiso 1 1 d .
O55 O 0.7774(3) 0.2757(3) 0.43353(17) 0.0247(12) Uiso 1 1 d .
O56 O 0.8050(3) 0.1373(3) 0.45675(19) 0.0305(13) Uiso 1 1 d .
O57 O 0.7507(3) 0.1718(3) 0.37503(18) 0.0286(13) Uiso 1 1 d .
O58 O 0.8132(4) 0.2903(3) 0.3489(2) 0.0357(14) Uiso 1 1 d .
O59 O 0.7590(4) -0.0012(4) 0.4458(2) 0.0503(18) Uiso 1 1 d .
O60 O 0.8464(4) 0.0507(4) 0.3941(2) 0.0454(17) Uiso 1 1 d .
O61 O 0.8628(3) 0.3943(3) 0.43843(19) 0.0334(14) Uiso 1 1 d .
O62 O 0.6555(3) 0.3531(3) 0.45922(17) 0.0244(12) Uiso 1 1 d .
O63 O 0.1149(4) 0.4346(4) 0.3449(2) 0.0495(18) Uiso 1 1 d .
O64 O 0.0893(4) 0.4078(4) 0.4233(3) 0.0562(19) Uiso 1 1 d .
O65 O 1.0445(6) 0.1610(6) 0.6564(4) 0.093(3) Uiso 1 1 d .
O66 O 0.9124(5) 0.2055(5) 0.6965(3) 0.068(2) Uiso 1 1 d .
O67 O 1.0068(4) 0.3061(4) 0.6562(3) 0.0554(19) Uiso 1 1 d .
O68 O 0.7908(7) 0.1934(6) 0.6235(4) 0.097(3) Uiso 1 1 d .
O69 O 1.0025(5) 0.2413(5) 0.5675(3) 0.067(2) Uiso 1 1 d .
O70 O 0.9041(9) 0.0817(8) 0.6196(5) 0.140(5) Uiso 1 1 d .
O71 O 1.3426(7) -0.1899(6) 0.8328(4) 0.102(3) Uiso 1 1 d .
O72 O 0.6876(8) 0.1734(7) 0.7618(4) 0.112(4) Uiso 1 1 d .
C1 C 0.3476(6) 0.1205(5) 0.2829(3) 0.039(2) Uiso 1 1 d .
C2 C 0.2907(7) 0.1492(7) 0.2455(4) 0.061(3) Uiso 1 1 d .
H2A H 0.2950 0.2003 0.2464 0.073 Uiso 1 1 calc R
H2B H 0.2409 0.1375 0.2498 0.073 Uiso 1 1 calc R
C3 C 0.2946(9) 0.1253(8) 0.2003(5) 0.082(4) Uiso 1 1 d .
H3A H 0.2552 0.0903 0.1905 0.098 Uiso 1 1 calc R
H3B H 0.2834 0.1654 0.1806 0.098 Uiso 1 1 calc R
C4 C 0.3665(9) 0.0951(9) 0.1965(5) 0.089(5) Uiso 1 1 d D
H4A H 0.3551 0.0624 0.1720 0.107 Uiso 1 1 calc R
H4B H 0.3953 0.1334 0.1877 0.107 Uiso 1 1 calc R
C5 C 0.4154(11) 0.0601(11) 0.2305(6) 0.123(7) Uiso 1 1 d D
H5A H 0.4673 0.0717 0.2300 0.148 Uiso 1 1 calc R
H5B H 0.4090 0.0095 0.2263 0.148 Uiso 1 1 calc R
C6 C 0.9602(5) 0.2321(5) 0.4552(3) 0.037(2) Uiso 1 1 d .
C7 C 1.0355(7) 0.2623(7) 0.4621(4) 0.061(3) Uiso 1 1 d .
H7A H 1.0623 0.2522 0.4921 0.073 Uiso 1 1 calc R
H7B H 1.0306 0.3132 0.4593 0.073 Uiso 1 1 calc R
C8 C 1.0833(8) 0.2373(8) 0.4320(4) 0.073(4) Uiso 1 1 d .
H8A H 1.1258 0.2691 0.4334 0.088 Uiso 1 1 calc R
H8B H 1.1032 0.1906 0.4407 0.088 Uiso 1 1 calc R
C9 C 1.0364(8) 0.2351(8) 0.3869(5) 0.077(4) Uiso 1 1 d .
H9A H 1.0673 0.2203 0.3670 0.093 Uiso 1 1 calc R
H9B H 1.0173 0.2821 0.3783 0.093 Uiso 1 1 calc R
C10 C 0.9702(8) 0.1847(8) 0.3829(5) 0.077(4) Uiso 1 1 d .
H10A H 0.9343 0.1928 0.3552 0.092 Uiso 1 1 calc R
H10B H 0.9883 0.1365 0.3830 0.092 Uiso 1 1 calc R
C11 C 1.1154(7) 0.1489(6) 0.6724(4) 0.057(3) Uiso 1 1 d .
C12 C 1.1417(7) 0.1470(7) 0.7173(4) 0.059(3) Uiso 1 1 d .
H12A H 1.1123 0.1114 0.7283 0.071 Uiso 1 1 calc R
H12B H 1.1291 0.1920 0.7285 0.071 Uiso 1 1 calc R
C13 C 1.2194(9) 0.1335(9) 0.7370(5) 0.091(5) Uiso 1 1 d .
H13A H 1.2223 0.1000 0.7608 0.109 Uiso 1 1 calc R
H13B H 1.2430 0.1771 0.7495 0.109 Uiso 1 1 calc R
C14 C 1.2623(12) 0.1054(11) 0.7062(6) 0.118(6) Uiso 1 1 d .
H14A H 1.3153 0.1162 0.7180 0.142 Uiso 1 1 calc R
H14B H 1.2573 0.0544 0.7060 0.142 Uiso 1 1 calc R
C15 C 1.2438(9) 0.1283(9) 0.6626(5) 0.088(5) Uiso 1 1 d .
H15A H 1.2649 0.0955 0.6448 0.106 Uiso 1 1 calc R
H15B H 1.2669 0.1741 0.6607 0.106 Uiso 1 1 calc R
C16 C 1.2974(9) -0.1594(8) 0.8001(5) 0.074(4) Uiso 1 1 d .
C17 C 1.3278(12) -0.1282(11) 0.7657(7) 0.116(6) Uiso 1 1 d .
H17A H 1.3535 -0.1641 0.7524 0.139 Uiso 1 1 calc R
H17B H 1.3646 -0.0921 0.7781 0.139 Uiso 1 1 calc R
C18 C 1.2646(16) -0.0956(15) 0.7311(9) 0.162(10) Uiso 1 1 d .
H18A H 1.2756 -0.0454 0.7321 0.194 Uiso 1 1 calc R
H18B H 1.2731 -0.1122 0.7033 0.194 Uiso 1 1 calc R
C19 C 1.1884(16) -0.0999(15) 0.7269(9) 0.167(10) Uiso 1 1 d .
H19A H 1.1677 -0.1309 0.7024 0.200 Uiso 1 1 calc R
H19B H 1.1668 -0.0534 0.7194 0.200 Uiso 1 1 calc R
C20 C 1.1625(10) -0.1260(9) 0.7662(6) 0.094(5) Uiso 1 1 d .
H20A H 1.1405 -0.0869 0.7791 0.113 Uiso 1 1 calc R
H20B H 1.1232 -0.1612 0.7569 0.113 Uiso 1 1 calc R
C21 C 0.6152(10) 0.1765(8) 0.7468(5) 0.081(4) Uiso 1 1 d .
C22 C 0.5669(11) 0.1995(11) 0.7729(6) 0.111(6) Uiso 1 1 d .
H22A H 0.5804 0.2478 0.7817 0.134 Uiso 1 1 calc R
H22B H 0.5766 0.1710 0.7993 0.134 Uiso 1 1 calc R
C23 C 0.482(2) 0.197(2) 0.7524(10) 0.27(2) Uiso 1 1 d D
H23A H 0.4598 0.1583 0.7654 0.330 Uiso 1 1 calc R
H23B H 0.4591 0.2404 0.7603 0.330 Uiso 1 1 calc R
C24 C 0.4607(16) 0.1900(15) 0.7068(9) 0.164(10) Uiso 1 1 d D
H24A H 0.4194 0.1563 0.7009 0.196 Uiso 1 1 calc R
H24B H 0.4394 0.2351 0.6955 0.196 Uiso 1 1 calc R
C25 C 0.5090(11) 0.1704(10) 0.6810(6) 0.102(5) Uiso 1 1 d .
H25A H 0.5045 0.2044 0.6574 0.123 Uiso 1 1 calc R
H25B H 0.4925 0.1250 0.6678 0.123 Uiso 1 1 calc R
C26 C 1.5682(12) -0.0730(11) 1.1628(7) 0.127(7) Uiso 1 1 d .
H26A H 1.5793 -0.0716 1.1942 0.190 Uiso 1 1 calc R
H26B H 1.6117 -0.0900 1.1533 0.190 Uiso 1 1 calc R
H26C H 1.5261 -0.1040 1.1522 0.190 Uiso 1 1 calc R
C27 C 1.5498(11) -0.0041(11) 1.1459(7) 0.107(6) Uiso 1 1 d .
N1 N 0.4010(7) 0.0799(6) 0.2745(4) 0.072(3) Uiso 1 1 d .
H1A H 0.4319 0.0623 0.2970 0.086 Uiso 1 1 calc R
N2 N 0.9316(6) 0.1945(5) 0.4197(3) 0.056(2) Uiso 1 1 d .
H2C H 0.8883 0.1746 0.4177 0.067 Uiso 1 1 calc R
N3 N 1.1621(7) 0.1340(6) 0.6446(4) 0.082(3) Uiso 1 1 d .
H3C H 1.1436 0.1282 0.6170 0.099 Uiso 1 1 calc R
N4 N 1.2238(7) -0.1571(6) 0.7999(4) 0.076(3) Uiso 1 1 d .
H4C H 1.2108 -0.1761 0.8220 0.091 Uiso 1 1 calc R
N5 N 0.5863(10) 0.1649(9) 0.7026(6) 0.127(6) Uiso 1 1 d .
H5C H 0.6178 0.1535 0.6870 0.152 Uiso 1 1 calc R
N6 N 1.5319(13) 0.0514(13) 1.1305(7) 0.166(8) Uiso 1 1 d .
O1W O 1.6399(6) 0.1877(6) 1.0782(3) 0.089(3) Uiso 1 1 d .
O2W O 0.9821(6) -0.0884(5) 0.9840(3) 0.085(3) Uiso 1 1 d .
O3W O 1.1209(6) 0.4396(6) 0.9951(3) 0.088(3) Uiso 1 1 d .
O4W O 0.9910(7) 0.2315(7) 1.0033(4) 0.112(4) Uiso 1 1 d .
O5W O 1.2808(8) 0.3596(8) 1.2062(5) 0.129(5) Uiso 1 1 d .

loop_
_atom_site_aniso_label
_atom_site_aniso_U_11
_atom_site_aniso_U_22
_atom_site_aniso_U_33
_atom_site_aniso_U_23
_atom_site_aniso_U_13
_atom_site_aniso_U_12
Nd1 0.0348(3) 0.0453(3) 0.0286(3) 0.0081(2) -0.0046(2) -0.0062(2)
Mo16 0.0147(3) 0.0172(3) 0.0145(3) -0.0008(2) 0.0008(2) 0.0007(2)
Mo8 0.0123(3) 0.0166(3) 0.0197(3) -0.0005(2) 0.0035(2) 0.0001(2)
Mo17 0.0185(3) 0.0195(3) 0.0183(3) -0.0006(2) 0.0039(3) 0.0008(3)
Mo14 0.0214(4) 0.0256(4) 0.0199(3) -0.0029(3) 0.0045(3) 0.0033(3)
Mo10 0.0199(3) 0.0248(4) 0.0211(3) 0.0032(3) 0.0055(3) 0.0008(3)
Mo2 0.0224(4) 0.0239(4) 0.0191(3) -0.0029(3) 0.0038(3) 0.0024(3)
Mo6 0.0201(3) 0.0248(4) 0.0211(3) 0.0037(3) 0.0045(3) 0.0010(3)
Mo13 0.0225(4) 0.0238(4) 0.0224(3) 0.0001(3) 0.0026(3) 0.0003(3)
Mo18 0.0190(4) 0.0319(4) 0.0290(4) -0.0051(3) 0.0052(3) -0.0014(3)
Mo9 0.0281(4) 0.0222(4) 0.0364(4) 0.0037(3) 0.0035(3) -0.0004(3)
Mo1 0.0326(4) 0.0231(4) 0.0367(4) -0.0059(3) 0.0025(3) 0.0020(3)
Mo11 0.0406(5) 0.0288(4) 0.0249(4) -0.0017(3) 0.0023(3) 0.0091(3)
Mo3 0.0325(4) 0.0243(4) 0.0301(4) 0.0013(3) 0.0088(3) 0.0013(3)
Mo15 0.0325(4) 0.0242(4) 0.0350(4) -0.0045(3) 0.0005(3) 0.0068(3)
Mo7 0.0243(4) 0.0227(4) 0.0481(5) 0.0050(3) 0.0063(3) 0.0006(3)

loop_
_atom_type_symbol
_atom_type_description
_atom_type_scat_dispersion_real
_atom_type_scat_dispersion_imag
_atom_type_scat_source
C C 0.0033 0.0016 'International Tables Vol C Tables 4.2.6.8 and 6.1.1.4'
H H 0.0000 0.0000 'International Tables Vol C Tables 4.2.6.8 and 6.1.1.4'
N N 0.0061 0.0033 'International Tables Vol C Tables 4.2.6.8 and 6.1.1.4'
O O 0.0106 0.0060 'International Tables Vol C Tables 4.2.6.8 and 6.1.1.4'
Mo Mo -1.6832 0.6857 'International Tables Vol C Tables 4.2.6.8 and 6.1.1.4'
Nd Nd -0.1943 3.0179 'International Tables Vol C Tables 4.2.6.8 and 6.1.1.4'

loop_
_geom_angle_atom_site_label_1
_geom_angle_atom_site_label_2
_geom_angle_atom_site_label_3
_geom_angle
_geom_angle_site_symmetry_1
_geom_angle_site_symmetry_3
O65 Nd1 O70 76.6(5) . .
O65 Nd1 O69 80.7(3) . .
O70 Nd1 O69 112.1(4) . .
O65 Nd1 O51 141.6(3) . .
O70 Nd1 O51 141.7(4) . .
O69 Nd1 O51 80.4(3) . .
O65 Nd1 O66 79.0(3) . .
O70 Nd1 O66 86.2(4) . .
O69 Nd1 O66 148.5(3) . .
O51 Nd1 O66 101.3(2) . .
O65 Nd1 O67 71.8(3) . .
O70 Nd1 O67 145.8(4) . .
O69 Nd1 O67 75.6(3) . .
O51 Nd1 O67 71.2(2) . .
O66 Nd1 O67 75.3(3) . .
O65 Nd1 O53 132.5(3) . .
O70 Nd1 O53 79.3(4) . .
O69 Nd1 O53 71.4(2) . .
O51 Nd1 O53 70.6(2) . .
O66 Nd1 O53 139.2(3) . .
O67 Nd1 O53 132.7(2) . .
O65 Nd1 O68 137.0(4) . .
O70 Nd1 O68 74.1(5) . .
O69 Nd1 O68 139.8(3) . .
O51 Nd1 O68 74.1(3) . .
O66 Nd1 O68 68.4(3) . .
O67 Nd1 O68 122.5(3) . .
O53 Nd1 O68 71.0(3) . .
O61 Mo16 O46 99.4(3) . .
O61 Mo16 O48 101.9(3) . .
O46 Mo16 O48 71.4(2) . .
O61 Mo16 O55 94.7(3) . .
O46 Mo16 O55 142.4(2) . .
O48 Mo16 O55 71.6(2) . .
O61 Mo16 O40 96.3(3) . .
O46 Mo16 O40 71.1(2) . .
O48 Mo16 O40 140.4(2) . .
O55 Mo16 O40 141.6(2) . .
O61 Mo16 O41 100.6(3) . .
O46 Mo16 O41 138.3(2) . .
O48 Mo16 O41 137.7(2) . .
O55 Mo16 O41 71.3(2) . .
O40 Mo16 O41 70.5(2) . .
O61 Mo16 O62 174.7(2) . .
O46 Mo16 O62 85.2(2) . .
O48 Mo16 O62 82.1(2) . .
O55 Mo16 O62 83.1(2) . .
O40 Mo16 O62 82.5(2) . .
O41 Mo16 O62 74.05(19) . .
O34 Mo8 O19 97.6(3) . .
O34 Mo8 O8 93.6(3) . .
O19 Mo8 O8 143.8(2) . .
O34 Mo8 O22 96.5(2) . .
O19 Mo8 O22 71.5(2) . .
O8 Mo8 O22 141.1(2) . .
O34 Mo8 O15 104.9(3) . .
O19 Mo8 O15 71.8(2) . .
O8 Mo8 O15 72.1(2) . .
O22 Mo8 O15 139.4(2) . .
O34 Mo8 O11 99.0(2) . .
O19 Mo8 O11 139.6(2) . .
O8 Mo8 O11 71.2(2) . .
O22 Mo8 O11 70.2(2) . .
O15 Mo8 O11 137.0(2) . .
O34 Mo8 O35 173.0(2) . .
O19 Mo8 O35 88.5(2) . .
O8 Mo8 O35 83.4(2) . .
O22 Mo8 O35 82.0(2) . .
O15 Mo8 O35 80.4(2) . .
O11 Mo8 O35 74.00(19) . .
O62 Mo17 O35 107.5(3) . .
O62 Mo17 O26 103.0(2) . .
O35 Mo17 O26 102.6(2) . .
O62 Mo17 O9 102.6(2) . .
O35 Mo17 O9 104.0(2) . .
O26 Mo17 O9 135.2(2) . .
O62 Mo17 O11 172.5(2) . .
O35 Mo17 O11 80.0(2) . .
O26 Mo17 O11 74.9(2) . .
O9 Mo17 O11 75.0(2) . .
O62 Mo17 O41 79.4(2) . .
O35 Mo17 O41 173.0(2) . .
O26 Mo17 O41 74.5(2) . .
O9 Mo17 O41 74.8(2) . .
O11 Mo17 O41 93.04(18) . .
O58 Mo14 O57 104.8(3) . .
O58 Mo14 O10 100.1(3) . .
O57 Mo14 O10 101.4(2) . .
O58 Mo14 O55 102.2(3) . .
O57 Mo14 O55 89.7(2) . .
O10 Mo14 O55 151.5(2) . .
O58 Mo14 O41 94.5(3) . .
O57 Mo14 O41 154.8(2) . .
O10 Mo14 O41 90.7(2) . .
O55 Mo14 O41 70.3(2) . .
O58 Mo14 O9 165.3(3) . .
O57 Mo14 O9 89.4(2) . .
O10 Mo14 O9 73.2(2) . .
O55 Mo14 O9 80.8(2) . .
O41 Mo14 O9 72.89(19) . .
O42 Mo10 O38 104.7(3) . .
O42 Mo10 O27 99.2(3) . .
O38 Mo10 O27 101.8(3) . .
O42 Mo10 O40 102.3(3) . .
O38 Mo10 O40 90.6(2) . .
O27 Mo10 O40 151.6(2) . .
O42 Mo10 O41 95.3(3) . .
O38 Mo10 O41 154.5(2) . .
O27 Mo10 O41 90.1(2) . .
O40 Mo10 O41 69.6(2) . .
O42 Mo10 O26 165.5(2) . .
O38 Mo10 O26 89.2(2) . .
O27 Mo10 O26 73.6(2) . .
O40 Mo10 O26 81.2(2) . .
O41 Mo10 O26 72.57(19) . .
O7 Mo2 O6 105.4(3) . .
O7 Mo2 O10 99.2(3) . .
O6 Mo2 O10 101.6(3) . .
O7 Mo2 O8 102.0(3) . .
O6 Mo2 O8 90.9(2) . .
O10 Mo2 O8 151.5(2) . .
O7 Mo2 O11 93.1(2) . .
O6 Mo2 O11 156.2(2) . .
O10 Mo2 O11 89.7(2) . .
O8 Mo2 O11 70.4(2) . .
O7 Mo2 O9 163.5(2) . .
O6 Mo2 O9 90.7(2) . .
O10 Mo2 O9 73.5(2) . .
O8 Mo2 O9 81.0(2) . .
O11 Mo2 O9 72.36(19) . .
O28 Mo6 O29 105.5(3) . .
O28 Mo6 O27 99.9(3) . .
O29 Mo6 O27 101.6(3) . .
O28 Mo6 O22 102.0(3) . .
O29 Mo6 O22 89.9(2) . .
O27 Mo6 O22 151.5(2) . .
O28 Mo6 O11 93.4(3) . .
O29 Mo6 O11 154.6(2) . .
O27 Mo6 O11 91.5(2) . .
O22 Mo6 O11 69.3(2) . .
O28 Mo6 O26 163.6(2) . .
O29 Mo6 O26 90.7(2) . .
O27 Mo6 O26 73.6(2) . .
O22 Mo6 O26 80.3(2) . .
O11 Mo6 O26 72.02(19) . .
O54 Mo13 O53 103.4(3) . .
O54 Mo13 O56 100.7(3) . .
O53 Mo13 O56 105.5(3) . .
O54 Mo13 O48 95.8(3) . .
O53 Mo13 O48 93.1(2) . .
O56 Mo13 O48 151.4(2) . .
O54 Mo13 O55 96.2(3) . .
O53 Mo13 O55 154.3(2) . .
O56 Mo13 O55 86.7(2) . .
O48 Mo13 O55 68.2(2) . .
O54 Mo13 O52 172.0(3) . .
O53 Mo13 O52 80.7(2) . .
O56 Mo13 O52 84.6(2) . .
O48 Mo13 O52 77.0(2) . .
O55 Mo13 O52 77.9(2) . .
O63 Mo18 O64 103.3(4) . .
O63 Mo18 O20 98.8(3) . .
O64 Mo18 O20 99.9(3) . .
O63 Mo18 O50 97.6(3) . 3_666
O64 Mo18 O50 95.6(3) . 3_666
O20 Mo18 O50 154.1(2) . 3_666
O63 Mo18 O24 91.4(3) . .
O64 Mo18 O24 164.7(3) . .
O20 Mo18 O24 82.0(2) . .
O50 Mo18 O24 77.8(2) 3_666 .
O63 Mo18 O44 168.1(3) . 3_666
O64 Mo18 O44 88.6(3) . 3_666
O20 Mo18 O44 79.8(2) . 3_666
O50 Mo18 O44 80.0(2) 3_666 3_666
O24 Mo18 O44 76.7(2) . 3_666
O39 Mo9 O36 103.6(3) . .
O39 Mo9 O33 99.7(3) . .
O36 Mo9 O33 100.5(3) . .
O39 Mo9 O37 101.1(3) . .
O36 Mo9 O37 96.9(3) . .
O33 Mo9 O37 148.8(3) . .
O39 Mo9 O38 93.8(3) . .
O36 Mo9 O38 162.3(3) . .
O33 Mo9 O38 79.6(2) . .
O37 Mo9 O38 76.1(2) . .
O39 Mo9 O32 169.0(3) . .
O36 Mo9 O32 86.0(3) . .
O33 Mo9 O32 72.9(2) . .
O37 Mo9 O32 82.8(2) . .
O38 Mo9 O32 77.0(2) . .
O2 Mo1 O1 104.2(3) . .
O2 Mo1 O5 100.7(3) . .
O1 Mo1 O5 99.5(3) . .
O2 Mo1 O3 99.3(3) . .
O1 Mo1 O3 96.8(3) . .
O5 Mo1 O3 150.1(3) . .
O2 Mo1 O6 91.7(3) . .
O1 Mo1 O6 163.9(3) . .
O5 Mo1 O6 80.0(2) . .
O3 Mo1 O6 77.4(2) . .
O2 Mo1 O4 166.4(3) . .
O1 Mo1 O4 88.2(3) . .
O5 Mo1 O4 71.2(2) . .
O3 Mo1 O4 84.6(2) . .
O6 Mo1 O4 76.4(2) . .
O45 Mo11 O44 102.7(3) . .
O45 Mo11 O37 100.8(3) . .
O44 Mo11 O37 107.1(3) . .
O45 Mo11 O46 97.3(3) . .
O44 Mo11 O46 90.2(3) . .
O37 Mo11 O46 151.4(2) . .
O45 Mo11 O40 96.2(3) . .
O44 Mo11 O40 152.8(3) . .
O37 Mo11 O40 88.1(2) . .
O46 Mo11 O40 67.9(2) . .
O45 Mo11 O43 173.1(3) . .
O44 Mo11 O43 83.1(3) . .
O37 Mo11 O43 80.9(3) . .
O46 Mo11 O43 78.7(2) . .
O40 Mo11 O43 77.1(2) . .
O14 Mo3 O13 104.1(3) . .
O14 Mo3 O3 100.7(3) . .
O13 Mo3 O3 103.4(3) . .
O14 Mo3 O15 95.5(3) . .
O13 Mo3 O15 97.3(3) . .
O3 Mo3 O15 149.6(2) . .
O14 Mo3 O8 94.4(3) . .
O13 Mo3 O8 157.7(3) . .
O3 Mo3 O8 84.9(2) . .
O15 Mo3 O8 68.2(2) . .
O14 Mo3 O12 168.8(3) . .
O13 Mo3 O12 82.7(3) . .
O3 Mo3 O12 86.0(2) . .
O15 Mo3 O12 74.7(2) . .
O8 Mo3 O12 77.2(2) . .
O60 Mo15 O59 104.7(3) . .
O60 Mo15 O5 100.9(3) . .
O59 Mo15 O5 100.1(3) . .
O60 Mo15 O56 98.8(3) . .
O59 Mo15 O56 96.6(3) . .
O5 Mo15 O56 149.9(3) . .
O60 Mo15 O57 90.8(3) . .
O59 Mo15 O57 163.6(3) . .
O5 Mo15 O57 81.6(2) . .
O56 Mo15 O57 75.5(2) . .
O60 Mo15 O4 167.5(3) . .
O59 Mo15 O4 87.1(3) . .
O5 Mo15 O4 72.8(2) . .
O56 Mo15 O4 83.3(2) . .
O57 Mo15 O4 77.8(2) . .
Mo1X Mo4 O18 173.6(6) . .
Mo1X Mo4 O17 81.5(6) . .
O18 Mo4 O17 104.6(3) . .
Mo1X Mo4 O20 77.4(6) . .
O18 Mo4 O20 102.7(3) . .
O17 Mo4 O20 104.4(3) . .
Mo1X Mo4 O15 80.0(6) . .
O18 Mo4 O15 97.3(3) . .
O17 Mo4 O15 94.3(3) . .
O20 Mo4 O15 147.9(2) . .
Mo1X Mo4 O19 80.4(5) . .
O18 Mo4 O19 93.2(3) . .
O17 Mo4 O19 155.9(3) . .
O20 Mo4 O19 86.9(2) . .
O15 Mo4 O19 67.0(2) . .
Mo1X Mo4 O16 5.5(6) . .
O18 Mo4 O16 170.4(3) . .
O17 Mo4 O16 81.3(3) . .
O20 Mo4 O16 82.7(2) . .
O15 Mo4 O16 74.6(2) . .
O19 Mo4 O16 79.1(2) . .
Mo4 Mo1X O16 172.3(8) . .
Mo4 Mo1X O17 76.4(6) . .
O16 Mo1X O17 103.3(5) . .
Mo4 Mo1X O20 82.0(6) . .
O16 Mo1X O20 105.4(4) . .
O17 Mo1X O20 104.4(4) . .
Mo4 Mo1X O15 81.6(6) . .
O16 Mo1X O15 90.8(4) . .
O17 Mo1X O15 93.8(4) . .
O20 Mo1X O15 151.9(4) . .
Mo4 Mo1X O19 81.9(6) . .
O16 Mo1X O19 96.2(4) . .
O17 Mo1X O19 153.1(5) . .
O20 Mo1X O19 87.8(3) . .
O15 Mo1X O19 67.3(3) . .
Mo4 Mo1X O18 4.6(4) . .
O16 Mo1X O18 170.0(4) . .
O17 Mo1X O18 80.7(4) . .
O20 Mo1X O18 82.1(3) . .
O15 Mo1X O18 79.8(3) . .
O19 Mo1X O18 77.3(3) . .
O30 Mo7 O31 104.4(4) . .
O30 Mo7 O33 100.5(3) . .
O31 Mo7 O33 99.1(3) . .
O30 Mo7 O25 102.0(3) . .
O31 Mo7 O25 96.6(3) . .
O33 Mo7 O25 148.3(3) . .
O30 Mo7 O29 93.0(3) . .
O31 Mo7 O29 162.5(3) . .
O33 Mo7 O29 79.5(2) . .
O25 Mo7 O29 77.4(2) . .
O30 Mo7 O32 167.3(3) . .
O31 Mo7 O32 86.8(3) . .
O33 Mo7 O32 71.3(2) . .
O25 Mo7 O32 82.4(2) . .
O29 Mo7 O32 76.2(2) . .
Mo1Z Mo12 O47 173.8(4) . .
Mo1Z Mo12 O51 80.8(4) . .
O47 Mo12 O51 104.7(3) . .
Mo1Z Mo12 O50 77.2(4) . .
O47 Mo12 O50 103.6(3) . .
O51 Mo12 O50 105.0(3) . .
Mo1Z Mo12 O48 79.1(4) . .
O47 Mo12 O48 97.8(3) . .
O51 Mo12 O48 90.7(3) . .
O50 Mo12 O48 149.0(2) . .
Mo1Z Mo12 O46 78.7(4) . .
O47 Mo12 O46 95.1(3) . .
O51 Mo12 O46 152.4(3) . .
O50 Mo12 O46 88.3(2) . .
O48 Mo12 O46 67.5(2) . .
Mo1Z Mo12 O49 3.4(4) . .
O47 Mo12 O49 171.7(3) . .
O51 Mo12 O49 80.9(3) . .
O50 Mo12 O49 80.5(3) . .
O48 Mo12 O49 75.7(2) . .
O46 Mo12 O49 77.6(2) . .
Mo12 Mo1Z O49 175.2(5) . .
Mo12 Mo1Z O51 76.4(4) . .
O49 Mo1Z O51 103.6(4) . .
Mo12 Mo1Z O50 80.9(4) . .
O49 Mo1Z O50 103.7(4) . .
O51 Mo1Z O50 104.8(3) . .
Mo12 Mo1Z O48 81.8(4) . .
O49 Mo1Z O48 93.5(3) . .
O51 Mo1Z O48 90.4(3) . .
O50 Mo1Z O48 153.4(3) . .
Mo12 Mo1Z O46 82.5(4) . .
O49 Mo1Z O46 96.0(3) . .
O51 Mo1Z O46 152.0(4) . .
O50 Mo1Z O46 89.6(3) . .
O48 Mo1Z O46 68.3(2) . .
Mo12 Mo1Z O47 4.4(3) . .
O49 Mo1Z O47 172.2(3) . .
O51 Mo1Z O47 80.4(3) . .
O50 Mo1Z O47 81.5(3) . .
O48 Mo1Z O47 79.7(3) . .
O46 Mo1Z O47 78.1(3) . .
Mo1Y Mo5 O24 81.6(3) . .
Mo1Y Mo5 O21 174.6(3) . .
O24 Mo5 O21 103.0(3) . .
Mo1Y Mo5 O25 80.0(3) . .
O24 Mo5 O25 107.4(3) . .
O21 Mo5 O25 100.9(3) . .
Mo1Y Mo5 O19 82.1(3) . .
O24 Mo5 O19 90.9(3) . .
O21 Mo5 O19 95.0(3) . .
O25 Mo5 O19 152.1(3) . .
Mo1Y Mo5 O22 79.4(2) . .
O24 Mo5 O22 153.6(3) . .
O21 Mo5 O22 95.4(3) . .
O25 Mo5 O22 87.2(2) . .
O19 Mo5 O22 68.4(2) . .
Mo1Y Mo5 O23 2.4(2) . .
O24 Mo5 O23 82.5(3) . .
O21 Mo5 O23 172.6(3) . .
O25 Mo5 O23 81.8(3) . .
O19 Mo5 O23 79.9(2) . .
O22 Mo5 O23 77.8(2) . .
Mo5 Mo1Y O23 176.6(3) . .
Mo5 Mo1Y O24 76.5(3) . .
O23 Mo1Y O24 104.7(3) . .
Mo5 Mo1Y O25 79.1(3) . .
O23 Mo1Y O25 103.4(3) . .
O24 Mo1Y O25 105.8(3) . .
Mo5 Mo1Y O19 79.1(3) . .
O23 Mo1Y O19 97.8(3) . .
O24 Mo1Y O19 89.5(3) . .
O25 Mo1Y O19 149.4(3) . .
Mo5 Mo1Y O22 82.5(2) . .
O23 Mo1Y O22 95.3(3) . .
O24 Mo1Y O22 152.1(3) . .
O25 Mo1Y O22 87.7(3) . .
O19 Mo1Y O22 68.5(2) . .
Mo5 Mo1Y O21 3.9(2) . .
O23 Mo1Y O21 173.1(3) . .
O24 Mo1Y O21 79.9(3) . .
O25 Mo1Y O21 79.8(3) . .
O19 Mo1Y O21 77.1(2) . .
O22 Mo1Y O21 78.7(2) . .
Mo3 O3 Mo1 152.6(4) . .
Mo15 O4 Mo1 87.5(2) . .
Mo15 O5 Mo1 124.7(3) . .
Mo2 O6 Mo1 155.4(3) . .
Mo2 O8 Mo8 111.3(3) . .
Mo2 O8 Mo3 140.5(3) . .
Mo8 O8 Mo3 107.6(2) . .
Mo17 O9 Mo2 112.0(2) . .
Mo17 O9 Mo14 112.2(2) . .
Mo2 O9 Mo14 90.28(18) . .
Mo14 O10 Mo2 116.2(3) . .
Mo8 O11 Mo6 104.4(2) . .
Mo8 O11 Mo2 102.6(2) . .
Mo6 O11 Mo2 142.3(3) . .
Mo8 O11 Mo17 97.9(2) . .
Mo6 O11 Mo17 101.2(2) . .
Mo2 O11 Mo17 100.6(2) . .
C1 O12 Mo3 136.4(6) . .
Mo8 O15 Mo3 112.1(3) . .
Mo8 O15 Mo1X 107.5(3) . .
Mo3 O15 Mo1X 137.5(3) . .
Mo8 O15 Mo4 110.9(3) . .
Mo3 O15 Mo4 136.9(3) . .
Mo1X O15 Mo4 18.34(19) . .
Mo1X O16 Mo4 2.1(2) . .
Mo4 O17 Mo1X 22.2(2) . .
Mo4 O18 Mo1X 1.80(17) . .
Mo8 O19 Mo5 112.4(3) . .
Mo8 O19 Mo1Y 110.6(3) . .
Mo5 O19 Mo1Y 18.78(7) . .
Mo8 O19 Mo1X 106.9(3) . .
Mo5 O19 Mo1X 140.4(3) . .
Mo1Y O19 Mo1X 139.6(3) . .
Mo8 O19 Mo4 110.3(3) . .
Mo5 O19 Mo4 131.7(3) . .
Mo1Y O19 Mo4 139.1(3) . .
Mo1X O19 Mo4 17.70(18) . .
Mo1X O20 Mo4 20.6(2) . .
Mo1X O20 Mo18 161.4(4) . .
Mo4 O20 Mo18 154.8(3) . .
Mo5 O21 Mo1Y 1.46(9) . .
Mo6 O22 Mo8 111.5(3) . .
Mo6 O22 Mo1Y 138.3(3) . .
Mo8 O22 Mo1Y 106.6(2) . .
Mo6 O22 Mo5 141.4(3) . .
Mo8 O22 Mo5 107.0(2) . .
Mo1Y O22 Mo5 18.13(7) . .
Mo1Y O23 Mo5 0.94(10) . .
Mo5 O24 Mo1Y 21.86(10) . .
Mo5 O24 Mo18 154.5(4) . .
Mo1Y O24 Mo18 147.2(4) . .
Mo5 O25 Mo1Y 20.97(9) . .
Mo5 O25 Mo7 157.7(4) . .
Mo1Y O25 Mo7 164.0(4) . .
Mo17 O26 Mo10 113.0(2) . .
Mo17 O26 Mo6 111.9(2) . .
Mo10 O26 Mo6 90.26(18) . .
Mo6 O27 Mo10 116.0(3) . .
Mo6 O29 Mo7 155.1(3) . .
Mo9 O32 Mo7 85.91(18) . .
Mo9 O33 Mo7 124.8(3) . .
Mo17 O35 Mo8 108.0(2) . .
Mo11 O37 Mo9 156.5(4) . .
Mo10 O38 Mo9 156.2(3) . .
Mo10 O40 Mo16 112.3(3) . .
Mo10 O40 Mo11 138.7(3) . .
Mo16 O40 Mo11 107.8(2) . .
Mo16 O41 Mo14 103.7(2) . .
Mo16 O41 Mo10 103.7(2) . .
Mo14 O41 Mo10 143.4(3) . .
Mo16 O41 Mo17 97.4(2) . .
Mo14 O41 Mo17 100.1(2) . .
Mo10 O41 Mo17 99.9(2) . .
Mo11 O44 Mo18 154.4(4) . 3_666
Mo16 O46 Mo11 111.6(3) . .
Mo16 O46 Mo1Z 107.4(3) . .
Mo11 O46 Mo1Z 140.7(3) . .
Mo16 O46 Mo12 110.3(3) . .
Mo11 O46 Mo12 131.5(3) . .
Mo1Z O46 Mo12 18.85(12) . .
Mo12 O47 Mo1Z 1.81(12) . .
Mo16 O48 Mo13 111.2(3) . .
Mo16 O48 Mo1Z 107.5(3) . .
Mo13 O48 Mo1Z 140.9(3) . .
Mo16 O48 Mo12 110.7(3) . .
Mo13 O48 Mo12 135.7(3) . .
Mo1Z O48 Mo12 19.08(12) . .
Mo1Z O49 Mo12 1.34(15) . .
Mo1Z O50 Mo12 21.92(15) . .
Mo1Z O50 Mo18 156.4(4) . 3_666
Mo12 O50 Mo18 157.4(4) . 3_666
Mo12 O51 Mo1Z 22.74(15) . .
Mo12 O51 Nd1 162.5(3) . .
Mo1Z O51 Nd1 150.4(4) . .
C6 O52 Mo13 137.4(6) . .
Mo13 O53 Nd1 158.1(3) . .
Mo16 O55 Mo14 110.8(3) . .
Mo16 O55 Mo13 108.5(2) . .
Mo14 O55 Mo13 139.4(3) . .
Mo13 O56 Mo15 154.8(3) . .
Mo14 O57 Mo15 157.0(3) . .
Mo17 O62 Mo16 109.2(2) . .
C11 O65 Nd1 165.9(10) . .
O12 C1 N1 120.3(10) . .
O12 C1 C2 121.6(9) . .
N1 C1 C2 118.1(10) . .
C1 C2 C3 117.4(11) . .
C1 C2 H2A 107.9 . .
C3 C2 H2A 107.9 . .
C1 C2 H2B 107.9 . .
C3 C2 H2B 107.9 . .
H2A C2 H2B 107.2 . .
C4 C3 C2 115.6(13) . .
C4 C3 H3A 108.4 . .
C2 C3 H3A 108.4 . .
C4 C3 H3B 108.4 . .
C2 C3 H3B 108.4 . .
H3A C3 H3B 107.4 . .
C5 C4 C3 123.6(16) . .
C5 C4 H4A 106.4 . .
C3 C4 H4A 106.4 . .
C5 C4 H4B 106.4 . .
C3 C4 H4B 106.4 . .
H4A C4 H4B 106.5 . .
C4 C5 N1 111.5(16) . .
C4 C5 H5A 109.3 . .
N1 C5 H5A 109.3 . .
C4 C5 H5B 109.3 . .
N1 C5 H5B 109.3 . .
H5A C5 H5B 108.0 . .
O52 C6 N2 119.1(9) . .
O52 C6 C7 119.9(9) . .
N2 C6 C7 120.9(10) . .
C6 C7 C8 116.2(11) . .
C6 C7 H7A 108.2 . .
C8 C7 H7A 108.2 . .
C6 C7 H7B 108.2 . .
C8 C7 H7B 108.2 . .
H7A C7 H7B 107.4 . .
C9 C8 C7 108.8(12) . .
C9 C8 H8A 109.9 . .
C7 C8 H8A 109.9 . .
C9 C8 H8B 109.9 . .
C7 C8 H8B 109.9 . .
H8A C8 H8B 108.3 . .
C8 C9 C10 111.8(13) . .
C8 C9 H9A 109.3 . .
C10 C9 H9A 109.3 . .
C8 C9 H9B 109.3 . .
C10 C9 H9B 109.3 . .
H9A C9 H9B 107.9 . .
N2 C10 C9 111.2(12) . .
N2 C10 H10A 109.4 . .
C9 C10 H10A 109.4 . .
N2 C10 H10B 109.4 . .
C9 C10 H10B 109.4 . .
H10A C10 H10B 108.0 . .
O65 C11 N3 119.8(12) . .
O65 C11 C12 118.8(12) . .
N3 C11 C12 121.3(12) . .
C11 C12 C13 121.6(12) . .
C11 C12 H12A 106.9 . .
C13 C12 H12A 106.9 . .
C11 C12 H12B 106.9 . .
C13 C12 H12B 106.9 . .
H12A C12 H12B 106.7 . .
C12 C13 C14 113.5(15) . .
C12 C13 H13A 108.9 . .
C14 C13 H13A 108.9 . .
C12 C13 H13B 108.9 . .
C14 C13 H13B 108.9 . .
H13A C13 H13B 107.7 . .
C15 C14 C13 119.0(18) . .
C15 C14 H14A 107.6 . .
C13 C14 H14A 107.6 . .
C15 C14 H14B 107.6 . .
C13 C14 H14B 107.6 . .
H14A C14 H14B 107.0 . .
C14 C15 N3 113.2(15) . .
C14 C15 H15A 108.9 . .
N3 C15 H15A 108.9 . .
C14 C15 H15B 108.9 . .
N3 C15 H15B 108.9 . .
H15A C15 H15B 107.8 . .
O71 C16 N4 118.1(14) . .
O71 C16 C17 119.4(15) . .
N4 C16 C17 122.5(15) . .
C16 C17 C18 110.0(18) . .
C16 C17 H17A 109.7 . .
C18 C17 H17A 109.7 . .
C16 C17 H17B 109.7 . .
C18 C17 H17B 109.7 . .
H17A C17 H17B 108.2 . .
C19 C18 C17 129(3) . .
C19 C18 H18A 105.0 . .
C17 C18 H18A 105.0 . .
C19 C18 H18B 105.0 . .
C17 C18 H18B 105.0 . .
H18A C18 H18B 105.9 . .
C18 C19 C20 116(2) . .
C18 C19 H19A 108.2 . .
C20 C19 H19A 108.2 . .
C18 C19 H19B 108.2 . .
C20 C19 H19B 108.2 . .
H19A C19 H19B 107.4 . .
N4 C20 C19 113.1(17) . .
N4 C20 H20A 109.0 . .
C19 C20 H20A 109.0 . .
N4 C20 H20B 109.0 . .
C19 C20 H20B 109.0 . .
H20A C20 H20B 107.8 . .
O72 C21 N5 118.5(16) . .
O72 C21 C22 121.6(16) . .
N5 C21 C22 119.3(17) . .
C21 C22 C23 117(2) . .
C21 C22 H22A 108.0 . .
C23 C22 H22A 108.0 . .
C21 C22 H22B 108.0 . .
C23 C22 H22B 108.0 . .
H22A C22 H22B 107.3 . .
C24 C23 C22 116(3) . .
C24 C23 H23A 108.2 . .
C22 C23 H23A 108.2 . .
C24 C23 H23B 108.2 . .
C22 C23 H23B 108.2 . .
H23A C23 H23B 107.4 . .
C25 C24 C23 125(3) . .
C25 C24 H24A 106.2 . .
C23 C24 H24A 106.2 . .
C25 C24 H24B 106.2 . .
C23 C24 H24B 106.2 . .
H24A C24 H24B 106.4 . .
C24 C25 N5 116(2) . .
C24 C25 H25A 108.3 . .
N5 C25 H25A 108.3 . .
C24 C25 H25B 108.3 . .
N5 C25 H25B 108.3 . .
H25A C25 H25B 107.4 . .
C27 C26 H26A 109.5 . .
C27 C26 H26B 109.5 . .
H26A C26 H26B 109.5 . .
C27 C26 H26C 109.5 . .
H26A C26 H26C 109.5 . .
H26B C26 H26C 109.5 . .
N6 C27 C26 177(3) . .
C1 N1 C5 128.5(12) . .
C1 N1 H1A 115.8 . .
C5 N1 H1A 115.8 . .
C6 N2 C10 123.6(10) . .
C6 N2 H2C 118.2 . .
C10 N2 H2C 118.2 . .
C11 N3 C15 119.2(13) . .
C11 N3 H3C 120.4 . .
C15 N3 H3C 120.4 . .
C16 N4 C20 127.5(13) . .
C16 N4 H4C 116.2 . .
C20 N4 H4C 116.2 . .
C21 N5 C25 125.1(17) . .
C21 N5 H5C 117.4 . .
C25 N5 H5C 117.4 . .

loop_
_geom_bond_atom_site_label_1
_geom_bond_atom_site_label_2
_geom_bond_distance
_geom_bond_site_symmetry_2
Nd1 O65 2.347(11) .
Nd1 O70 2.416(16) .
Nd1 O69 2.452(9) .
Nd1 O51 2.459(6) .
Nd1 O66 2.470(9) .
Nd1 O67 2.474(8) .
Nd1 O53 2.485(6) .
Nd1 O68 2.510(12) .
Mo16 O61 1.671(6) .
Mo16 O46 1.985(5) .
Mo16 O48 2.003(5) .
Mo16 O55 2.004(5) .
Mo16 O40 2.004(5) .
Mo16 O41 2.075(5) .
Mo16 O62 2.369(5) .
Mo8 O34 1.677(6) .
Mo8 O19 1.962(6) .
Mo8 O8 1.996(5) .
Mo8 O22 2.008(5) .
Mo8 O15 2.023(6) .
Mo8 O11 2.067(5) .
Mo8 O35 2.365(5) .
Mo17 O62 1.733(5) .
Mo17 O35 1.742(5) .
Mo17 O26 1.875(5) .
Mo17 O9 1.877(5) .
Mo17 O11 2.358(5) .
Mo17 O41 2.395(5) .
Mo14 O58 1.687(6) .
Mo14 O57 1.749(6) .
Mo14 O10 1.908(5) .
Mo14 O55 2.007(5) .
Mo14 O41 2.123(5) .
Mo14 O9 2.294(5) .
Mo10 O42 1.686(6) .
Mo10 O38 1.741(6) .
Mo10 O27 1.925(5) .
Mo10 O40 1.984(5) .
Mo10 O41 2.137(5) .
Mo10 O26 2.281(5) .
Mo2 O7 1.694(6) .
Mo2 O6 1.733(6) .
Mo2 O10 1.912(6) .
Mo2 O8 1.969(6) .
Mo2 O11 2.128(5) .
Mo2 O9 2.281(5) .
Mo6 O28 1.695(6) .
Mo6 O29 1.737(6) .
Mo6 O27 1.900(6) .
Mo6 O22 1.993(5) .
Mo6 O11 2.121(5) .
Mo6 O26 2.297(5) .
Mo13 O54 1.695(6) .
Mo13 O53 1.741(6) .
Mo13 O56 1.852(6) .
Mo13 O48 2.055(5) .
Mo13 O55 2.121(5) .
Mo13 O52 2.348(6) .
Mo18 O63 1.683(7) .
Mo18 O64 1.698(8) .
Mo18 O20 1.927(6) .
Mo18 O50 1.985(6) 3_666
Mo18 O24 2.208(7) .
Mo18 O44 2.242(7) 3_666
Mo9 O39 1.698(7) .
Mo9 O36 1.708(7) .
Mo9 O33 1.894(6) .
Mo9 O37 1.939(6) .
Mo9 O38 2.262(6) .
Mo9 O32 2.451(6) .
Mo1 O2 1.696(7) .
Mo1 O1 1.703(7) .
Mo1 O5 1.920(6) .
Mo1 O3 1.953(6) .
Mo1 O6 2.257(6) .
Mo1 O4 2.460(6) .
Mo11 O45 1.700(7) .
Mo11 O44 1.723(7) .
Mo11 O37 1.836(6) .
Mo11 O46 2.039(6) .
Mo11 O40 2.114(5) .
Mo11 O43 2.362(8) .
Mo3 O14 1.696(7) .
Mo3 O13 1.706(7) .
Mo3 O3 1.873(6) .
Mo3 O15 2.037(6) .
Mo3 O8 2.176(6) .
Mo3 O12 2.350(7) .
Mo15 O60 1.699(7) .
Mo15 O59 1.708(7) .
Mo15 O5 1.886(6) .
Mo15 O56 1.965(6) .
Mo15 O57 2.269(6) .
Mo15 O4 2.413(6) .
Mo4 Mo1X 0.662(6) .
Mo4 O18 1.696(7) .
Mo4 O17 1.702(7) .
Mo4 O20 1.859(6) .
Mo4 O15 2.080(6) .
Mo4 O19 2.154(6) .
Mo4 O16 2.380(7) .
Mo1X O16 1.723(9) .
Mo1X O17 1.732(9) .
Mo1X O20 1.832(8) .
Mo1X O15 2.070(8) .
Mo1X O19 2.145(8) .
Mo1X O18 2.355(10) .
Mo7 O30 1.681(7) .
Mo7 O31 1.694(8) .
Mo7 O33 1.915(6) .
Mo7 O25 1.935(6) .
Mo7 O29 2.257(6) .
Mo7 O32 2.503(6) .
Mo12 Mo1Z 0.687(4) .
Mo12 O47 1.678(7) .
Mo12 O51 1.727(6) .
Mo12 O50 1.817(6) .
Mo12 O48 2.080(5) .
Mo12 O46 2.107(6) .
Mo12 O49 2.431(7) .
Mo1Z O49 1.746(8) .
Mo1Z O51 1.754(7) .
Mo1Z O50 1.795(7) .
Mo1Z O48 2.064(7) .
Mo1Z O46 2.084(7) .
Mo1Z O47 2.362(8) .
Mo5 Mo1Y 0.6612(17) .
Mo5 O24 1.727(7) .
Mo5 O21 1.765(7) .
Mo5 O25 1.814(6) .
Mo5 O19 2.017(6) .
Mo5 O22 2.107(5) .
Mo5 O23 2.351(7) .
Mo1Y O23 1.690(7) .
Mo1Y O24 1.757(7) .
Mo1Y O25 1.820(6) .
Mo1Y O19 2.035(6) .
Mo1Y O22 2.089(6) .
Mo1Y O21 2.425(7) .
O12 C1 1.244(11) .
O44 Mo18 2.242(7) 3_666
O50 Mo18 1.985(6) 3_666
O52 C6 1.286(11) .
O65 C11 1.289(15) .
O71 C16 1.293(17) .
O72 C21 1.290(18) .
C1 N1 1.310(14) .
C1 C2 1.476(15) .
C2 C3 1.500(18) .
C2 H2A 0.9700 .
C2 H2B 0.9700 .
C3 C4 1.45(2) .
C3 H3A 0.9700 .
C3 H3B 0.9700 .
C4 C5 1.389(9) .
C4 H4A 0.9700 .
C4 H4B 0.9700 .
C5 N1 1.50(2) .
C5 H5A 0.9700 .
C5 H5B 0.9700 .
C6 N2 1.321(13) .
C6 C7 1.451(15) .
C7 C8 1.498(17) .
C7 H7A 0.9700 .
C7 H7B 0.9700 .
C8 C9 1.472(18) .
C8 H8A 0.9700 .
C8 H8B 0.9700 .
C9 C10 1.514(19) .
C9 H9A 0.9700 .
C9 H9B 0.9700 .
C10 N2 1.491(16) .
C10 H10A 0.9700 .
C10 H10B 0.9700 .
C11 N3 1.375(16) .
C11 C12 1.377(16) .
C12 C13 1.426(19) .
C12 H12A 0.9700 .
C12 H12B 0.9700 .
C13 C14 1.47(2) .
C13 H13A 0.9700 .
C13 H13B 0.9700 .
C14 C15 1.40(2) .
C14 H14A 0.9700 .
C14 H14B 0.9700 .
C15 N3 1.463(19) .
C15 H15A 0.9700 .
C15 H15B 0.9700 .
C16 N4 1.333(17) .
C16 C17 1.44(2) .
C17 C18 1.52(3) .
C17 H17A 0.9700 .
C17 H17B 0.9700 .
C18 C19 1.36(3) .
C18 H18A 0.9700 .
C18 H18B 0.9700 .
C19 C20 1.50(3) .
C19 H19A 0.9700 .
C19 H19B 0.9700 .
C20 N4 1.468(19) .
C20 H20A 0.9700 .
C20 H20B 0.9700 .
C21 N5 1.38(2) .
C21 C22 1.40(2) .
C22 C23 1.53(4) .
C22 H22A 0.9700 .
C22 H22B 0.9700 .
C23 C24 1.395(10) .
C23 H23A 0.9700 .
C23 H23B 0.9700 .
C24 C25 1.37(3) .
C24 H24A 0.9700 .
C24 H24B 0.9700 .
C25 N5 1.41(2) .
C25 H25A 0.9700 .
C25 H25B 0.9700 .
C26 C27 1.42(3) .
C26 H26A 0.9600 .
C26 H26B 0.9600 .
C26 H26C 0.9600 .
C27 N6 1.17(3) .
N1 H1A 0.8600 .
N2 H2C 0.8600 .
N3 H3C 0.8600 .
N4 H4C 0.8600 .
N5 H5C 0.8600 .

loop_
_platon_squeeze_void_nr
_platon_squeeze_void_average_x
_platon_squeeze_void_average_y
_platon_squeeze_void_average_z
_platon_squeeze_void_volume
_platon_squeeze_void_count_electrons
_platon_squeeze_void_content
1 -0.044 0.500 0.000 899 409 ' '
2 0.139 0.000 0.500 900 409 ' '
3 0.000 0.500 0.500 19 5 ' '
4 0.500 0.000 1.000 19 5 ' '
